data_1566101
loop_
_publ_author_name
'Jackl, Moritz K.'
'Seo, Hyeonglim'
'Karges, Johannes'
'Kalaj, Mark'
'Cohen, Seth M.'

_publ_section_title
;
 Salicylate Metal-Binding Isosteres as Fragments for Metalloenzyme
 Inhibition
;
_journal_name_full 'Chemical Science'
_journal_paper_doi 10.1039/D1SC06011B
_journal_year 2022
_chemical_formula_moiety 'C39 H39 B N8 O4 S Zn, 0.77(C6 H6), 0.191(C5)'
_chemical_formula_sum 'C44.58 H43.62 B N8 O4 S Zn'
_chemical_formula_weight 863.69
_space_group_crystal_system monoclinic
_space_group_IT_number 14
_space_group_name_Hall '-P 2ybc'
_space_group_name_H-M_alt 'P 1 21/c 1'
_atom_sites_solution_hydrogens geom
_atom_sites_solution_primary iterative
_audit_block_doi 10.5517/ccdc.csd.cc292q9f
_audit_creation_date 2021-08-27
_audit_creation_method
;
Olex2 1.3-alpha
(compiled 2020.11.12 svn.r5f609507 for OlexSys, GUI svn.r6272)
;
_audit_update_record
;
2021-10-22 deposited with the CCDC.	2022-01-13 downloaded from the CCDC.
;
_cell_angle_alpha 90
_cell_angle_beta 100.3670(10)
_cell_angle_gamma 90
_cell_formula_units_Z 8
_cell_length_a 24.9170(10)
_cell_length_b 12.6257(7)
_cell_length_c 27.9346(11)
_cell_measurement_reflns_used 9950
_cell_measurement_temperature 100.0
_cell_measurement_theta_max 25.81
_cell_measurement_theta_min 2.32
_cell_volume 8644.6(7)
_computing_cell_refinement 'SAINT V8.40A (Bruker, 2019)'
_computing_data_reduction 'SAINT V8.40A (Bruker, 2019)'
_computing_molecular_graphics 'Olex2 1.3-alpha (Dolomanov et al., 2009)'
_computing_publication_material 'Olex2 1.3-alpha (Dolomanov et al., 2009)'
_computing_structure_refinement 'SHELXL 2018/3 (Sheldrick, 2015)'
_computing_structure_solution 'olex2.solve 1.3-alpha (Bourhis et al., 2015)'
_diffrn_ambient_temperature 100.0
_diffrn_measured_fraction_theta_full 0.999
_diffrn_measured_fraction_theta_max 0.998
_diffrn_measurement_device_type 'Bruker APEX-II CCD'
_diffrn_measurement_method '\f and \w scans'
_diffrn_radiation_type MoK\a
_diffrn_radiation_wavelength 0.71073
_diffrn_reflns_av_R_equivalents 0.0922
_diffrn_reflns_av_unetI/netI 0.0448
_diffrn_reflns_Laue_measured_fraction_full 0.999
_diffrn_reflns_Laue_measured_fraction_max 0.998
_diffrn_reflns_limit_h_max 30
_diffrn_reflns_limit_h_min -30
_diffrn_reflns_limit_k_max 15
_diffrn_reflns_limit_k_min -15
_diffrn_reflns_limit_l_max 34
_diffrn_reflns_limit_l_min -34
_diffrn_reflns_number 170610
_diffrn_reflns_point_group_measured_fraction_full 0.999
_diffrn_reflns_point_group_measured_fraction_max 0.998
_diffrn_reflns_theta_full 25.242
_diffrn_reflns_theta_max 26.061
_diffrn_reflns_theta_min 2.016
_diffrn_source_current 50.0
_diffrn_source_power 2.5
_diffrn_source_voltage 50.0
_diffrn_standards_number 0
_exptl_absorpt_coefficient_mu 0.669
_exptl_absorpt_correction_T_max 0.7357
_exptl_absorpt_correction_T_min 0.7018
_exptl_absorpt_correction_type multi-scan
_exptl_absorpt_process_details
;
SADABS-2016/2 (Bruker,2016/2) was used for absorption correction.
wR2(int) was 0.0938 before and 0.0669 after correction.
The Ratio of minimum to maximum transmission is 0.9539.
The \l/2 correction factor is Not present.
;
_exptl_crystal_colour 'clear yellowish colourless'
_exptl_crystal_colour_lustre clear
_exptl_crystal_colour_modifier yellowish
_exptl_crystal_colour_primary colourless
_exptl_crystal_density_diffrn 1.327
_exptl_crystal_description block
_exptl_crystal_F_000 3601
_exptl_crystal_size_max 0.1
_exptl_crystal_size_mid 0.1
_exptl_crystal_size_min 0.1
_refine_diff_density_max 0.979
_refine_diff_density_min -0.709
_refine_diff_density_rms 0.064
_refine_ls_extinction_method none
_refine_ls_goodness_of_fit_ref 1.023
_refine_ls_hydrogen_treatment constr
_refine_ls_matrix_type full
_refine_ls_number_parameters 1109
_refine_ls_number_reflns 17087
_refine_ls_number_restraints 0
_refine_ls_restrained_S_all 1.023
_refine_ls_R_factor_all 0.0717
_refine_ls_R_factor_gt 0.0449
_refine_ls_shift/su_max 0.001
_refine_ls_shift/su_mean 0.000
_refine_ls_structure_factor_coef Fsqd
_refine_ls_weighting_details 'w=1/[\s^2^(Fo^2^)+(0.0363P)^2^+11.3344P] where P=(Fo^2^+2Fc^2^)/3'
_refine_ls_weighting_scheme calc
_refine_ls_wR_factor_gt 0.0958
_refine_ls_wR_factor_ref 0.1089
_reflns_Friedel_coverage 0.000
_reflns_number_gt 12756
_reflns_number_total 17087
_reflns_threshold_expression 'I > 2\s(I)'
_cod_data_source_file d1sc06011b4.cif
_cod_data_source_block mkj2_17
_cod_database_code 1566101
_shelx_shelxl_version_number 2018/3
_shelx_space_group_comment
;
The symmetry employed for this shelxl refinement is uniquely defined
by the following loop, which should always be used as a source of
symmetry information in preference to the above space-group names.
They are only intended as comments.
;
_shelx_estimated_absorpt_t_max 0.936
_shelx_estimated_absorpt_t_min 0.936
_olex2_refinement_description
;
1. Fixed Uiso
 At 1.2 times of:
  All B(H) groups, All C(H) groups, All N(H) groups
 At 1.5 times of:
  All C(H,H,H) groups
2. Others
 Sof(C1)=Sof(C2)=Sof(C6)=Sof(C7)=Sof(C5)=1-FVAR(1)
 Sof(C036)=Sof(H036)=Sof(C037)=Sof(H037)=Sof(C038)=Sof(H038)=Sof(C039)=
 Sof(H039)=Sof(C03A)=Sof(H03E)=Sof(C03B)=Sof(H03F)=FVAR(1)
 Sof(C3)=Sof(C4)=1-FVAR(2)
 Sof(C02Z)=Sof(H3)=Sof(C033)=Sof(H033)=Sof(C030)=Sof(H030)=Sof(C031)=Sof(H031)=
 Sof(C03C)=Sof(H03D)=Sof(C035)=Sof(H035)=FVAR(2)
3.a Ternary CH refined with riding coordinates:
 B02A(H02A), B032(H032)
3.b Aromatic/amide H refined with riding coordinates:
 N00M(H00M), C00Y(H00Y), C010(H010), C013(H013), C015(H015), C018(H018),
 C019(H019), C01D(H01G), C01F(H01H), C01H(H01Y), C01J(H01L), C01K(H01M),
 C01L(H01N), C01M(H01O), C01N(H01P), C01O(H01), C01P(H01Q), C01R(H01U),
 C01S(H01V), C01T(H01W), C01U(H01X), C01V(H1), C01Y(H2), C01Z(H01Z), C022(H022),
  N024(H024), C025(H025), C026(H026), C027(H027), C028(H028), C029(H029),
 C02B(H02I), C02D(H02J), C02F(H02F), C02G(H02K), C02H(H02L), C02J(H02M),
 C02K(H02N), C02L(H02O), C02M(H02P), C02P(H02Q), C02Q(H02R), C02S(H02S),
 C02U(H02W), C02V(H02X), C02X(H02Z), C02Z(H3), C033(H033), C030(H030),
 C031(H031), C03C(H03D), C035(H035), C036(H036), C037(H037), C038(H038),
 C039(H039), C03A(H03E), C03B(H03F)
3.c Fitted hexagon refined as free rotating group:
 C02Z(C033,C030,C031,C03C,C035)
3.d Idealised Me refined as rotating group:
 C01B(H01A,H01B,H01C), C01C(H01D,H01E,H01F), C01G(H01I,H01J,H01K), C01Q(H01R,
 H01S,H01T), C021(H02E,H02G,H02H), C02R(H02B,H02C,H02D), C02T(H02T,H02U,H02V),
 C02W(H02Y,H,HA), C02Y(H02,HB,HC), C034(H03A,H03B,H03C)
;
_olex2_submission_special_instructions 'No special instructions were received'

loop_
_space_group_symop_operation_xyz
'x, y, z'
'-x, y+1/2, -z+1/2'
'-x, -y, -z'
'x, -y-1/2, z-1/2'

loop_
_atom_site_label
_atom_site_type_symbol
_atom_site_fract_x
_atom_site_fract_y
_atom_site_fract_z
_atom_site_U_iso_or_equiv
_atom_site_adp_type
_atom_site_occupancy
_atom_site_site_symmetry_order
_atom_site_calc_flag
_atom_site_refinement_flags_posn
_atom_site_refinement_flags_adp
_atom_site_refinement_flags_occupancy
_atom_site_disorder_assembly
_atom_site_disorder_group
Zn1 Zn 0.10831(2) 0.75515(3) 0.49820(2) 0.03497(10) Uani 1 1 d . . . . .
S1 S 0.13556(4) 1.10189(8) 0.31532(3) 0.0501(2) Uani 1 1 d . . . . .
O1 O 0.16042(10) 1.1127(2) 0.27349(8) 0.0519(6) Uani 1 1 d . . . . .
O2 O 0.08352(9) 1.1477(2) 0.31560(9) 0.0531(7) Uani 1 1 d . . . . .
O3 O 0.07697(8) 0.89702(16) 0.45083(7) 0.0320(5) Uani 1 1 d . . . . .
O4 O 0.15553(8) 0.76888(15) 0.45140(8) 0.0368(5) Uani 1 1 d . . . . .
N1 N 0.13187(13) 0.9796(3) 0.32984(12) 0.0609(9) Uani 1 1 d . . . . .
H024 H 0.099514 0.952865 0.330974 0.073 Uiso 1 1 calc R U . . .
N2 N 0.10871(9) 0.91334(19) 0.41349(9) 0.0303(5) Uani 1 1 d . . . . .
N3 N 0.03020(10) 0.7030(2) 0.49510(10) 0.0391(7) Uani 1 1 d . . . . .
N4 N 0.01868(11) 0.6806(2) 0.54042(10) 0.0465(8) Uani 1 1 d . . . . .
N5 N 0.10997(10) 0.8509(2) 0.55663(9) 0.0340(6) Uani 1 1 d . . . . .
N6 N 0.08175(10) 0.8130(2) 0.59104(10) 0.0385(7) Uani 1 1 d . . . . .
N7 N 0.13525(11) 0.6214(2) 0.54277(11) 0.0430(7) Uani 1 1 d . . . . .
N8 N 0.11148(11) 0.6243(2) 0.58376(11) 0.0464(8) Uani 1 1 d . . . . .
C1 C 0.22846(13) 0.7750(3) 0.38940(14) 0.0457(9) Uani 1 1 d . . . . .
H02K H 0.233485 0.729200 0.416845 0.055 Uiso 1 1 calc R U . . .
C2 C 0.26448(15) 0.7702(3) 0.35728(16) 0.0580(11) Uani 1 1 d . . . . .
H02R H 0.294226 0.721999 0.363050 0.070 Uiso 1 1 calc R U . . .
C3 C 0.25764(16) 0.8346(4) 0.31702(15) 0.0643(12) Uani 1 1 d . . . . .
H02S H 0.282679 0.831186 0.295126 0.077 Uiso 1 1 calc R U . . .
C4 C 0.21452(16) 0.9041(4) 0.30848(14) 0.0656(12) Uani 1 1 d . . . . .
H02W H 0.209278 0.947173 0.280146 0.079 Uiso 1 1 calc R U . . .
C5 C 0.17842(14) 0.9117(3) 0.34107(13) 0.0491(9) Uani 1 1 d . . . . .
C6 C 0.18123(18) 1.1584(4) 0.36546(14) 0.0761(14) Uani 1 1 d . . . . .
H03A H 0.187414 1.233175 0.358682 0.114 Uiso 1 1 calc R U . . .
H03B H 0.216045 1.120299 0.370218 0.114 Uiso 1 1 calc R U . . .
H03C H 0.165294 1.152856 0.394974 0.114 Uiso 1 1 calc R U . . .
C7 C 0.18478(12) 0.8459(2) 0.38226(12) 0.0361(7) Uani 1 1 d . . . . .
C8 C 0.14730(11) 0.8430(2) 0.41831(11) 0.0302(7) Uani 1 1 d . . . . .
C9 C 0.02799(12) 0.9566(3) 0.43922(12) 0.0372(7) Uani 1 1 d . . . . .
H02E H 0.008589 0.936339 0.406835 0.056 Uiso 1 1 calc R U . . .
H02G H 0.036763 1.032284 0.439471 0.056 Uiso 1 1 calc R U . . .
H02H H 0.004831 0.942274 0.463362 0.056 Uiso 1 1 calc R U . . .
C10 C 0.02729(14) 0.6963(3) 0.38784(13) 0.0449(9) Uani 1 1 d . . . . .
H02I H 0.062483 0.684958 0.406783 0.054 Uiso 1 1 calc R U . . .
C11 C 0.02196(15) 0.7160(3) 0.33849(14) 0.0538(10) Uani 1 1 d . . . . .
H02J H 0.053590 0.721148 0.324042 0.065 Uiso 1 1 calc R U . . .
C12 C -0.02892(15) 0.7282(3) 0.31021(14) 0.0519(9) Uani 1 1 d . . . . .
H02M H -0.032577 0.739415 0.276149 0.062 Uiso 1 1 calc R U . . .
C13 C -0.07453(14) 0.7239(3) 0.33169(13) 0.0497(9) Uani 1 1 d . . . . .
H02L H -0.109720 0.732743 0.312351 0.060 Uiso 1 1 calc R U . . .
C14 C -0.06945(13) 0.7069(3) 0.38093(12) 0.0407(8) Uani 1 1 d . . . . .
H029 H -0.101173 0.704753 0.395353 0.049 Uiso 1 1 calc R U . . .
C15 C -0.01824(12) 0.6929(2) 0.40991(12) 0.0360(7) Uani 1 1 d . . . . .
C16 C -0.01411(12) 0.6762(2) 0.46266(12) 0.0371(8) Uani 1 1 d . . . . .
C17 C -0.05417(13) 0.6363(3) 0.48707(13) 0.0443(9) Uani 1 1 d . . . . .
H027 H -0.089495 0.611760 0.472852 0.053 Uiso 1 1 calc R U . . .
C18 C -0.03210(13) 0.6398(3) 0.53554(13) 0.0459(9) Uani 1 1 d . . . . .
C19 C -0.05667(15) 0.6081(3) 0.57875(15) 0.0664(13) Uani 1 1 d . . . . .
H02T H -0.094344 0.584621 0.567700 0.100 Uiso 1 1 calc R U . . .
H02U H -0.056343 0.668904 0.600616 0.100 Uiso 1 1 calc R U . . .
H02V H -0.035332 0.550168 0.596108 0.100 Uiso 1 1 calc R U . . .
C20 C 0.20054(12) 0.9755(2) 0.52564(11) 0.0322(7) Uani 1 1 d . . . . .
H01Y H 0.210059 0.903510 0.532337 0.039 Uiso 1 1 calc R U . . .
C21 C 0.23320(13) 1.0388(2) 0.50227(12) 0.0373(7) Uani 1 1 d . . . . .
H1 H 0.265034 1.009997 0.492996 0.045 Uiso 1 1 calc R U . . .
C22 C 0.21966(13) 1.1438(3) 0.49239(11) 0.0372(7) Uani 1 1 d . . . . .
H026 H 0.242580 1.187428 0.477013 0.045 Uiso 1 1 calc R U . . .
C23 C 0.17274(13) 1.1850(2) 0.50492(11) 0.0349(7) Uani 1 1 d . . . . .
H028 H 0.162884 1.256598 0.497364 0.042 Uiso 1 1 calc R U . . .
C24 C 0.14011(12) 1.1224(2) 0.52843(11) 0.0314(7) Uani 1 1 d . . . . .
H01 H 0.108059 1.151373 0.537212 0.038 Uiso 1 1 calc R U . . .
C25 C 0.15389(11) 1.0170(2) 0.53934(11) 0.0292(6) Uani 1 1 d . . . . .
C26 C 0.12140(11) 0.9529(2) 0.56779(11) 0.0316(7) Uani 1 1 d . . . . .
C27 C 0.10097(12) 0.9804(3) 0.60924(12) 0.0383(8) Uani 1 1 d . . . . .
H2 H 0.103513 1.047545 0.624799 0.046 Uiso 1 1 calc R U . . .
C28 C 0.07621(12) 0.8905(3) 0.62332(13) 0.0416(8) Uani 1 1 d . . . . .
C29 C 0.04837(15) 0.8748(3) 0.66598(15) 0.0591(11) Uani 1 1 d . . . . .
H H 0.010317 0.854248 0.654459 0.089 Uiso 1 1 calc R U . . .
H02Y H 0.067065 0.818926 0.686974 0.089 Uiso 1 1 calc R U . . .
HA H 0.049502 0.941004 0.684463 0.089 Uiso 1 1 calc R U . . .
C30 C 0.19159(15) 0.5291(3) 0.46497(14) 0.0514(10) Uani 1 1 d . . . . .
H02O H 0.158982 0.566846 0.452908 0.062 Uiso 1 1 calc R U . . .
C31 C 0.22343(18) 0.4921(3) 0.43296(17) 0.0632(12) Uani 1 1 d . . . . .
H02Z H 0.212540 0.504213 0.399042 0.076 Uiso 1 1 calc R U . . .
C32 C 0.27135(18) 0.4371(3) 0.45007(17) 0.0655(12) Uani 1 1 d . . . . .
H02X H 0.293070 0.411082 0.427957 0.079 Uiso 1 1 calc R U . . .
C33 C 0.28720(17) 0.4204(3) 0.49950(17) 0.0630(12) Uani 1 1 d . . . . .
H02Q H 0.320183 0.383794 0.511473 0.076 Uiso 1 1 calc R U . . .
C34 C 0.25534(15) 0.4568(3) 0.53134(15) 0.0534(11) Uani 1 1 d . . . . .
H02N H 0.266566 0.444368 0.565209 0.064 Uiso 1 1 calc R U . . .
C35 C 0.20688(14) 0.5115(2) 0.51507(14) 0.0458(9) Uani 1 1 d . . . . .
C36 C 0.17401(14) 0.5449(2) 0.55055(14) 0.0465(10) Uani 1 1 d . . . . .
C37 C 0.17557(16) 0.5018(3) 0.59714(14) 0.0540(11) Uani 1 1 d . . . . .
H02P H 0.199405 0.447800 0.612076 0.065 Uiso 1 1 calc R U . . .
C38 C 0.13615(16) 0.5526(3) 0.61694(14) 0.0529(11) Uani 1 1 d . . . . .
C39 C 0.12046(19) 0.5393(3) 0.66580(14) 0.0696(13) Uani 1 1 d . . . . .
H02 H 0.124651 0.606981 0.683230 0.104 Uiso 1 1 calc R U . . .
HB H 0.144071 0.486035 0.684503 0.104 Uiso 1 1 calc R U . . .
HC H 0.082370 0.516079 0.661688 0.104 Uiso 1 1 calc R U . . .
B1 B 0.06230(16) 0.6962(3) 0.58692(15) 0.0475(11) Uani 1 1 d . . . . .
H032 H 0.046553 0.676830 0.616226 0.057 Uiso 1 1 calc R U . . .
Zn1a Zn 0.43054(2) 0.31842(2) 0.10372(2) 0.01869(8) Uani 1 1 d . . . . .
S003 S 0.27991(3) 0.73629(5) 0.18052(3) 0.02418(15) Uani 1 1 d . . . . .
O1a O 0.28616(9) 0.84825(15) 0.17704(8) 0.0388(5) Uani 1 1 d . . . . .
O2a O 0.29081(8) 0.68815(16) 0.22756(7) 0.0328(5) Uani 1 1 d . . . . .
O3a O 0.39659(8) 0.44551(14) 0.07606(6) 0.0244(4) Uani 1 1 d . . . . .
O4a O 0.39242(7) 0.39483(14) 0.16319(6) 0.0237(4) Uani 1 1 d . . . . .
N1a N 0.31971(11) 0.6764(2) 0.14981(8) 0.0361(6) Uani 1 1 d . . . . .
H00M H 0.342075 0.629616 0.166064 0.043 Uiso 1 1 calc R U . . .
N2a N 0.36748(9) 0.49356(16) 0.14712(8) 0.0223(5) Uani 1 1 d . . . . .
N3a N 0.40503(8) 0.17170(16) 0.11742(7) 0.0196(5) Uani 1 1 d . . . . .
N4a N 0.44333(9) 0.09453(16) 0.11383(7) 0.0197(5) Uani 1 1 d . . . . .
N5a N 0.45886(9) 0.25888(17) 0.04177(8) 0.0212(5) Uani 1 1 d . . . . .
N6a N 0.49583(9) 0.17805(16) 0.05408(8) 0.0209(5) Uani 1 1 d . . . . .
N7a N 0.50530(9) 0.30130(16) 0.14737(7) 0.0191(5) Uani 1 1 d . . . . .
N8a N 0.52830(9) 0.20343(16) 0.14350(8) 0.0198(5) Uani 1 1 d . . . . .
C1a C 0.35721(11) 0.6249(2) 0.03032(10) 0.0280(6) Uani 1 1 d . . . . .
H018 H 0.376797 0.573606 0.015450 0.034 Uiso 1 1 calc R U . . .
C2a C 0.33595(13) 0.7122(2) 0.00365(11) 0.0338(7) Uani 1 1 d . . . . .
H01X H 0.340404 0.720361 -0.029219 0.041 Uiso 1 1 calc R U . . .
C3a C 0.30811(12) 0.7877(2) 0.02547(11) 0.0335(7) Uani 1 1 d . . . . .
H01V H 0.292799 0.847389 0.007275 0.040 Uiso 1 1 calc R U . . .
C4a C 0.30239(12) 0.7769(2) 0.07337(11) 0.0292(6) Uani 1 1 d . . . . .
H01L H 0.283859 0.830187 0.088092 0.035 Uiso 1 1 calc R U . . .
C5a C 0.32345(11) 0.6889(2) 0.10048(10) 0.0249(6) Uani 1 1 d . . . . .
C6a C 0.21306(13) 0.7048(3) 0.15252(13) 0.0522(10) Uani 1 1 d . . . . .
H02B H 0.208358 0.627679 0.151998 0.078 Uiso 1 1 calc R U . . .
H02C H 0.206237 0.731903 0.119108 0.078 Uiso 1 1 calc R U . . .
H02D H 0.187217 0.737077 0.170809 0.078 Uiso 1 1 calc R U . . .
C7a C 0.35079(10) 0.6098(2) 0.07814(9) 0.0210(6) Uani 1 1 d . . . . .
C8a C 0.37281(10) 0.5096(2) 0.10221(9) 0.0209(6) Uani 1 1 d . . . . .
C9a C 0.38842(13) 0.3788(2) 0.21280(10) 0.0317(7) Uani 1 1 d . . . . .
H01R H 0.404242 0.309981 0.223677 0.048 Uiso 1 1 calc R U . . .
H01S H 0.349963 0.380374 0.216214 0.048 Uiso 1 1 calc R U . . .
H01T H 0.408287 0.435122 0.232710 0.048 Uiso 1 1 calc R U . . .
C10a C 0.29552(11) 0.2724(2) 0.11364(10) 0.0265(6) Uani 1 1 d . . . . .
H01H H 0.313607 0.296261 0.088470 0.032 Uiso 1 1 calc R U . . .
C11a C 0.25075(12) 0.3276(2) 0.12380(11) 0.0327(7) Uani 1 1 d . . . . .
H01P H 0.238684 0.389896 0.105982 0.039 Uiso 1 1 calc R U . . .
C12a C 0.22375(12) 0.2923(3) 0.15973(11) 0.0345(7) Uani 1 1 d . . . . .
H01Z H 0.193221 0.330359 0.166782 0.041 Uiso 1 1 calc R U . . .
C13a C 0.24117(12) 0.2013(3) 0.18549(11) 0.0332(7) Uani 1 1 d . . . . .
H01W H 0.222179 0.176479 0.209884 0.040 Uiso 1 1 calc R U . . .
C14a C 0.28614(11) 0.1460(2) 0.17594(10) 0.0285(6) Uani 1 1 d . . . . .
H01M H 0.297899 0.083615 0.193790 0.034 Uiso 1 1 calc R U . . .
C15a C 0.31408(10) 0.1820(2) 0.14017(9) 0.0226(6) Uani 1 1 d . . . . .
C16a C 0.36232(10) 0.1228(2) 0.13128(9) 0.0210(6) Uani 1 1 d . . . . .
C17a C 0.37271(11) 0.0146(2) 0.13608(9) 0.0242(6) Uani 1 1 d . . . . .
H013 H 0.349201 -0.038000 0.145184 0.029 Uiso 1 1 calc R U . . .
C18a C 0.42364(11) -0.0010(2) 0.12504(9) 0.0226(6) Uani 1 1 d . . . . .
C19a C 0.45527(12) -0.1016(2) 0.12564(11) 0.0296(6) Uani 1 1 d . . . . .
H01A H 0.473068 -0.104041 0.097096 0.044 Uiso 1 1 calc R U . . .
H01B H 0.430499 -0.162069 0.124891 0.044 Uiso 1 1 calc R U . . .
H01C H 0.483019 -0.104594 0.155312 0.044 Uiso 1 1 calc R U . . .
C20a C 0.37461(12) 0.3654(2) -0.03680(10) 0.0309(7) Uani 1 1 d . . . . .
H01U H 0.358754 0.308087 -0.022282 0.037 Uiso 1 1 calc R U . . .
C21a C 0.34152(13) 0.4368(3) -0.06589(11) 0.0394(8) Uani 1 1 d . . . . .
H025 H 0.303092 0.426908 -0.072082 0.047 Uiso 1 1 calc R U . . .
C22a C 0.36392(14) 0.5223(3) -0.08601(11) 0.0412(8) Uani 1 1 d . . . . .
H02F H 0.340911 0.571320 -0.105772 0.049 Uiso 1 1 calc R U . . .
C23a C 0.41973(13) 0.5366(2) -0.07740(10) 0.0350(7) Uani 1 1 d . . . . .
H022 H 0.435079 0.596500 -0.090476 0.042 Uiso 1 1 calc R U . . .
C24a C 0.45335(12) 0.4636(2) -0.04972(10) 0.0270(6) Uani 1 1 d . . . . .
H01Q H 0.491820 0.472213 -0.044984 0.032 Uiso 1 1 calc R U . . .
C25a C 0.43116(11) 0.3772(2) -0.02866(9) 0.0233(6) Uani 1 1 d . . . . .
C26a C 0.46685(11) 0.2970(2) -0.00126(9) 0.0218(6) Uani 1 1 d . . . . .
C27a C 0.51004(11) 0.2421(2) -0.01598(10) 0.0260(6) Uani 1 1 d . . . . .
H015 H 0.524650 0.254095 -0.044670 0.031 Uiso 1 1 calc R U . . .
C28a C 0.52708(11) 0.1674(2) 0.01943(9) 0.0231(6) Uani 1 1 d . . . . .
C29a C 0.57026(12) 0.0845(2) 0.02182(11) 0.0317(7) Uani 1 1 d . . . . .
H01I H 0.553721 0.014207 0.022588 0.048 Uiso 1 1 calc R U . . .
H01J H 0.597704 0.094685 0.051318 0.048 Uiso 1 1 calc R U . . .
H01K H 0.587658 0.090123 -0.006863 0.048 Uiso 1 1 calc R U . . .
C30a C 0.49679(11) 0.5317(2) 0.16345(10) 0.0253(6) Uani 1 1 d . . . . .
H019 H 0.484952 0.509628 0.130742 0.030 Uiso 1 1 calc R U . . .
C31a C 0.48431(12) 0.6326(2) 0.17758(11) 0.0306(7) Uani 1 1 d . . . . .
H01N H 0.462978 0.678459 0.154735 0.037 Uiso 1 1 calc R U . . .
C32a C 0.50263(12) 0.6672(2) 0.22463(11) 0.0306(7) Uani 1 1 d . . . . .
H01O H 0.494104 0.736506 0.234135 0.037 Uiso 1 1 calc R U . . .
C33a C 0.53344(12) 0.6000(2) 0.25770(10) 0.0288(6) Uani 1 1 d . . . . .
H01G H 0.546672 0.623725 0.289939 0.035 Uiso 1 1 calc R U . . .
C34a C 0.54516(11) 0.4982(2) 0.24413(10) 0.0252(6) Uani 1 1 d . . . . .
H00Y H 0.566071 0.452338 0.267231 0.030 Uiso 1 1 calc R U . . .
C35a C 0.52646(10) 0.4626(2) 0.19678(9) 0.0200(5) Uani 1 1 d . . . . .
C36a C 0.53860(10) 0.3542(2) 0.18273(9) 0.0187(5) Uani 1 1 d . . . . .
C37a C 0.58312(11) 0.2903(2) 0.20151(9) 0.0224(6) Uani 1 1 d . . . . .
H010 H 0.612721 0.308005 0.226696 0.027 Uiso 1 1 calc R U . . .
C38a C 0.57550(10) 0.1961(2) 0.17612(9) 0.0215(6) Uani 1 1 d . . . . .
C39a C 0.61024(12) 0.0991(2) 0.18128(11) 0.0301(7) Uani 1 1 d . . . . .
H01D H 0.624760 0.087821 0.151322 0.045 Uiso 1 1 calc R U . . .
H01E H 0.588268 0.037688 0.187218 0.045 Uiso 1 1 calc R U . . .
H01F H 0.640524 0.107945 0.208697 0.045 Uiso 1 1 calc R U . . .
B1a B 0.50079(12) 0.1239(2) 0.10421(11) 0.0213(6) Uani 1 1 d . . . . .
H02A H 0.523662 0.058634 0.105057 0.026 Uiso 1 1 calc R U . . .
C1S C 0.18966(11) 0.5740(2) 0.27732(11) 0.0563(12) Uani 0.872(4) 1 d G . P A 1
H3 H 0.213942 0.629203 0.272240 0.068 Uiso 0.872(4) 1 calc R U P A 1
C6S C 0.14684(12) 0.59487(17) 0.30168(11) 0.0594(13) Uani 0.872(4) 1 d G . P A 1
H033 H 0.141853 0.664294 0.313247 0.071 Uiso 0.872(4) 1 calc R U P A 1
C5S C 0.11131(10) 0.5141(2) 0.30912(11) 0.0542(12) Uani 0.872(4) 1 d G . P A 1
H030 H 0.082042 0.528386 0.325772 0.065 Uiso 0.872(4) 1 calc R U P A 1
C4S C 0.11860(11) 0.4126(2) 0.29220(11) 0.0567(12) Uani 0.872(4) 1 d G . P A 1
H031 H 0.094320 0.357385 0.297289 0.068 Uiso 0.872(4) 1 calc R U P A 1
C3S C 0.16142(14) 0.39172(19) 0.26785(13) 0.0840(19) Uani 0.872(4) 1 d G . P A 1
H03D H 0.166408 0.322291 0.256282 0.101 Uiso 0.872(4) 1 calc R U P A 1
C2S C 0.19695(12) 0.4724(2) 0.26041(12) 0.0781(18) Uani 0.872(4) 1 d G . P A 1
H035 H 0.226220 0.458199 0.243757 0.094 Uiso 0.872(4) 1 calc R U P A 1
C1Sa C 0.6245(2) -0.3260(5) 0.17163(19) 0.0417(14) Uani 0.668(6) 1 d . . P B 1
H03E H 0.604291 -0.388514 0.174948 0.050 Uiso 0.668(6) 1 calc R U P B 1
C2Sa C 0.6779(3) -0.3189(5) 0.1946(2) 0.0489(15) Uani 0.668(6) 1 d . . P B 1
H038 H 0.694807 -0.377149 0.212883 0.059 Uiso 0.668(6) 1 calc R U P B 1
C3Sa C 0.7077(2) -0.2251(5) 0.1910(2) 0.0510(16) Uani 0.668(6) 1 d . . P B 1
H036 H 0.744380 -0.218532 0.207495 0.061 Uiso 0.668(6) 1 calc R U P B 1
C4Sa C 0.6821(3) -0.1420(5) 0.1627(2) 0.0528(16) Uani 0.668(6) 1 d . . P B 1
H03F H 0.701104 -0.077906 0.159546 0.063 Uiso 0.668(6) 1 calc R U P B 1
C5Sa C 0.6286(3) -0.1542(5) 0.1392(3) 0.0567(18) Uani 0.668(6) 1 d . . P B 1
H037 H 0.611192 -0.098818 0.119135 0.068 Uiso 0.668(6) 1 calc R U P B 1
C6Sa C 0.6005(2) -0.2452(4) 0.1445(2) 0.0452(15) Uani 0.668(6) 1 d . . P B 1
H039 H 0.563475 -0.251540 0.128756 0.054 Uiso 0.668(6) 1 calc R U P B 1
C7S C 0.0583(14) 0.469(3) 0.2675(12) 0.064(9) Uiso 0.128(4) 1 d . . P A 2
C8S C 0.0074(14) 0.424(3) 0.2862(12) 0.063(9) Uiso 0.128(4) 1 d . . P A 2
C7Sa C 0.6039(5) -0.1727(10) 0.1198(5) 0.048(3) Uiso 0.332(6) 1 d . . P B 2
C8Sa C 0.6502(8) -0.1627(12) 0.1629(6) 0.054(4) Uiso 0.332(6) 1 d . . P B 2
C9Sa C 0.6847(6) -0.2633(11) 0.1751(5) 0.048(3) Uiso 0.332(6) 1 d . . P B 2
C10Sa C 0.6511(7) -0.3540(13) 0.1916(6) 0.056(4) Uiso 0.332(6) 1 d . . P B 2
C11Sa C 0.6867(5) -0.4554(10) 0.2030(5) 0.060(4) Uiso 0.332(6) 1 d . . P B 2

loop_
_atom_site_aniso_label
_atom_site_aniso_U_11
_atom_site_aniso_U_22
_atom_site_aniso_U_33
_atom_site_aniso_U_23
_atom_site_aniso_U_13
_atom_site_aniso_U_12
Zn1 0.02613(18) 0.02879(19) 0.0433(2) 0.01216(15) -0.01167(15) -0.00848(14)
S1 0.0468(5) 0.0745(7) 0.0307(5) 0.0115(4) 0.0117(4) 0.0111(5)
O1 0.0509(15) 0.0792(18) 0.0283(12) 0.0021(12) 0.0144(11) -0.0064(13)
O2 0.0353(13) 0.0676(17) 0.0577(16) 0.0270(13) 0.0119(11) 0.0083(12)
O3 0.0243(11) 0.0351(12) 0.0359(12) 0.0130(9) 0.0035(9) 0.0031(9)
O4 0.0268(11) 0.0259(11) 0.0530(14) 0.0078(10) -0.0054(10) 0.0000(9)
N1 0.0412(18) 0.085(3) 0.060(2) 0.0249(18) 0.0192(15) 0.0188(17)
N2 0.0259(13) 0.0311(14) 0.0338(14) 0.0050(11) 0.0054(10) 0.0012(10)
N3 0.0282(14) 0.0348(15) 0.0472(16) 0.0169(12) -0.0116(12) -0.0105(11)
N4 0.0322(15) 0.0462(17) 0.0531(18) 0.0248(14) -0.0137(13) -0.0179(13)
N5 0.0230(13) 0.0361(15) 0.0383(15) 0.0129(11) -0.0070(11) -0.0086(11)
N6 0.0253(13) 0.0426(16) 0.0426(16) 0.0190(13) -0.0071(11) -0.0094(12)
N7 0.0325(15) 0.0325(15) 0.0550(18) 0.0181(13) -0.0166(13) -0.0109(12)
N8 0.0410(16) 0.0346(16) 0.0531(18) 0.0215(13) -0.0199(14) -0.0147(12)
C1 0.0318(18) 0.042(2) 0.059(2) -0.0148(17) -0.0026(16) 0.0034(15)
C2 0.036(2) 0.059(3) 0.076(3) -0.034(2) 0.0027(19) 0.0103(17)
C3 0.042(2) 0.105(4) 0.046(2) -0.036(2) 0.0061(18) 0.012(2)
C4 0.048(2) 0.110(4) 0.040(2) -0.005(2) 0.0114(18) 0.020(2)
C5 0.038(2) 0.068(3) 0.041(2) -0.0010(18) 0.0042(16) 0.0140(17)
C6 0.068(3) 0.113(4) 0.043(2) -0.015(2) -0.001(2) 0.012(3)
C7 0.0269(16) 0.0369(18) 0.0414(18) -0.0137(14) -0.0027(13) -0.0005(13)
C8 0.0226(15) 0.0260(15) 0.0375(17) -0.0011(13) -0.0063(12) -0.0026(12)
C9 0.0304(17) 0.0396(18) 0.0413(19) 0.0078(14) 0.0052(14) 0.0090(14)
C10 0.0323(18) 0.0389(19) 0.057(2) -0.0079(16) -0.0096(16) -0.0003(14)
C11 0.044(2) 0.057(2) 0.059(2) -0.0157(19) 0.0050(18) -0.0042(18)
C12 0.053(2) 0.054(2) 0.044(2) -0.0139(17) -0.0064(17) 0.0008(18)
C13 0.0353(19) 0.058(2) 0.049(2) -0.0137(18) -0.0110(16) 0.0050(16)
C14 0.0319(17) 0.0378(18) 0.046(2) -0.0100(15) -0.0092(15) 0.0005(14)
C15 0.0288(16) 0.0224(15) 0.051(2) -0.0065(14) -0.0072(14) -0.0026(12)
C16 0.0248(16) 0.0242(15) 0.055(2) 0.0047(14) -0.0121(14) -0.0042(12)
C17 0.0267(17) 0.0328(18) 0.065(2) 0.0083(16) -0.0136(16) -0.0101(13)
C18 0.0287(17) 0.0416(19) 0.060(2) 0.0196(17) -0.0104(16) -0.0157(14)
C19 0.038(2) 0.075(3) 0.080(3) 0.034(2) -0.0069(19) -0.026(2)
C20 0.0265(16) 0.0243(15) 0.0437(18) 0.0009(13) 0.0002(13) -0.0023(12)
C21 0.0301(17) 0.0362(18) 0.0459(19) -0.0039(14) 0.0075(14) -0.0036(13)
C22 0.0372(18) 0.0365(18) 0.0384(18) 0.0010(14) 0.0079(14) -0.0109(14)
C23 0.0377(17) 0.0249(15) 0.0406(18) 0.0033(13) 0.0027(14) -0.0028(13)
C24 0.0279(16) 0.0295(16) 0.0351(17) 0.0008(13) 0.0008(13) 0.0008(12)
C25 0.0205(14) 0.0273(15) 0.0364(17) 0.0005(12) -0.0035(12) -0.0042(11)
C26 0.0184(14) 0.0304(16) 0.0417(18) 0.0100(13) -0.0062(13) -0.0009(12)
C27 0.0254(16) 0.0389(18) 0.050(2) 0.0101(15) 0.0047(14) 0.0044(13)
C28 0.0231(16) 0.049(2) 0.051(2) 0.0167(17) 0.0021(14) 0.0022(14)
C29 0.040(2) 0.072(3) 0.069(3) 0.026(2) 0.0200(19) 0.0043(19)
C30 0.049(2) 0.0247(17) 0.068(3) 0.0054(17) -0.0241(19) -0.0026(15)
C31 0.074(3) 0.030(2) 0.074(3) -0.0026(19) -0.020(2) 0.0011(19)
C32 0.071(3) 0.031(2) 0.086(3) -0.011(2) -0.010(2) 0.0042(19)
C33 0.059(3) 0.0241(19) 0.091(3) 0.0008(19) -0.025(2) 0.0042(17)
C34 0.049(2) 0.0237(17) 0.073(3) 0.0075(17) -0.027(2) -0.0053(15)
C35 0.042(2) 0.0189(16) 0.064(2) 0.0081(15) -0.0233(18) -0.0100(14)
C36 0.0380(19) 0.0256(17) 0.062(2) 0.0142(16) -0.0278(17) -0.0151(14)
C37 0.052(2) 0.0308(19) 0.063(2) 0.0166(17) -0.0335(19) -0.0095(16)
C38 0.058(2) 0.0324(19) 0.053(2) 0.0177(16) -0.0319(19) -0.0188(17)
C39 0.098(3) 0.044(2) 0.052(2) 0.0189(19) -0.027(2) -0.007(2)
B1 0.036(2) 0.049(2) 0.050(2) 0.0245(19) -0.0124(18) -0.0179(18)
Zn1a 0.02215(16) 0.01564(15) 0.01795(15) 0.00013(12) 0.00267(12) 0.00359(12)
S003 0.0199(3) 0.0211(3) 0.0299(4) -0.0051(3) 0.0001(3) 0.0023(3)
O1a 0.0475(13) 0.0209(11) 0.0538(14) -0.0097(9) 0.0244(11) -0.0028(9)
O2a 0.0341(11) 0.0376(12) 0.0252(10) -0.0051(9) 0.0011(9) 0.0097(9)
O3a 0.0337(11) 0.0204(10) 0.0191(9) 0.0003(7) 0.0048(8) 0.0080(8)
O4a 0.0321(11) 0.0196(9) 0.0195(9) 0.0021(7) 0.0047(8) 0.0093(8)
N1a 0.0468(16) 0.0367(15) 0.0226(13) -0.0033(11) 0.0003(11) 0.0246(12)
N2a 0.0262(12) 0.0174(11) 0.0228(12) 0.0017(9) 0.0029(9) 0.0088(9)
N3a 0.0204(11) 0.0186(11) 0.0194(11) 0.0001(9) 0.0023(9) 0.0037(9)
N4a 0.0237(12) 0.0143(11) 0.0200(11) -0.0003(8) 0.0014(9) 0.0033(9)
N5a 0.0249(12) 0.0196(11) 0.0192(11) 0.0006(9) 0.0040(9) 0.0054(9)
N6a 0.0248(12) 0.0166(11) 0.0212(11) -0.0030(9) 0.0041(9) 0.0033(9)
N7a 0.0227(11) 0.0154(11) 0.0191(11) -0.0007(8) 0.0036(9) 0.0027(9)
N8a 0.0219(11) 0.0159(11) 0.0217(11) -0.0004(9) 0.0039(9) 0.0020(9)
C1a 0.0283(15) 0.0263(15) 0.0311(16) 0.0037(12) 0.0100(12) 0.0071(12)
C2a 0.0405(18) 0.0312(16) 0.0324(17) 0.0120(13) 0.0141(14) 0.0084(13)
C3a 0.0359(17) 0.0230(15) 0.0410(18) 0.0115(13) 0.0054(14) 0.0091(12)
C4a 0.0293(16) 0.0213(14) 0.0351(17) -0.0010(12) 0.0009(13) 0.0067(12)
C5a 0.0244(14) 0.0228(14) 0.0252(14) -0.0029(11) -0.0020(11) 0.0035(11)
C6a 0.0295(18) 0.070(3) 0.051(2) 0.0145(19) -0.0103(16) -0.0151(17)
C7a 0.0202(13) 0.0178(13) 0.0235(14) -0.0001(10) -0.0003(11) 0.0028(10)
C8a 0.0196(13) 0.0198(13) 0.0222(14) -0.0020(11) 0.0011(11) 0.0025(10)
C9a 0.0438(18) 0.0332(17) 0.0188(14) 0.0052(12) 0.0071(13) 0.0107(14)
C10a 0.0217(14) 0.0305(15) 0.0260(15) -0.0012(12) 0.0003(11) 0.0007(11)
C11a 0.0262(15) 0.0340(17) 0.0348(17) -0.0006(13) -0.0025(13) 0.0072(13)
C12a 0.0219(15) 0.0435(19) 0.0370(17) -0.0071(14) 0.0022(13) 0.0043(13)
C13a 0.0242(15) 0.0450(19) 0.0314(16) -0.0041(14) 0.0080(12) -0.0047(13)
C14a 0.0249(15) 0.0314(16) 0.0278(15) -0.0004(12) 0.0011(12) -0.0036(12)
C15a 0.0210(14) 0.0258(14) 0.0194(13) -0.0032(11) -0.0007(10) -0.0024(11)
C16a 0.0226(14) 0.0227(14) 0.0162(13) 0.0008(10) -0.0006(10) -0.0010(11)
C17a 0.0277(15) 0.0201(14) 0.0233(14) 0.0008(11) 0.0000(11) -0.0044(11)
C18a 0.0281(15) 0.0163(13) 0.0219(14) 0.0005(10) 0.0001(11) -0.0006(11)
C19a 0.0367(17) 0.0169(14) 0.0351(17) -0.0018(12) 0.0058(13) 0.0035(12)
C20a 0.0313(16) 0.0391(17) 0.0232(15) 0.0041(13) 0.0077(12) 0.0006(13)
C21a 0.0282(17) 0.061(2) 0.0278(16) 0.0047(15) 0.0021(13) 0.0077(15)
C22a 0.045(2) 0.055(2) 0.0242(16) 0.0142(15) 0.0066(14) 0.0184(16)
C23a 0.049(2) 0.0356(17) 0.0234(15) 0.0088(13) 0.0135(14) 0.0058(14)
C24a 0.0310(16) 0.0308(16) 0.0201(14) 0.0020(12) 0.0069(12) 0.0020(12)
C25a 0.0291(15) 0.0281(15) 0.0128(13) -0.0008(11) 0.0045(11) 0.0024(12)
C26a 0.0260(14) 0.0225(14) 0.0172(13) -0.0026(10) 0.0049(11) -0.0019(11)
C27a 0.0325(16) 0.0281(15) 0.0188(14) -0.0014(11) 0.0085(11) 0.0008(12)
C28a 0.0252(14) 0.0230(14) 0.0217(14) -0.0039(11) 0.0059(11) 0.0016(11)
C29a 0.0360(17) 0.0291(16) 0.0321(16) -0.0014(12) 0.0114(13) 0.0084(13)
C30a 0.0295(15) 0.0244(14) 0.0210(14) -0.0026(11) 0.0018(11) 0.0009(12)
C31a 0.0350(17) 0.0213(15) 0.0334(16) -0.0009(12) 0.0006(13) 0.0062(12)
C32a 0.0340(16) 0.0232(15) 0.0356(17) -0.0090(12) 0.0087(13) -0.0015(12)
C33a 0.0376(17) 0.0292(16) 0.0196(14) -0.0055(12) 0.0055(12) -0.0048(13)
C34a 0.0308(15) 0.0240(14) 0.0199(14) 0.0001(11) 0.0025(11) -0.0028(11)
C35a 0.0217(13) 0.0184(13) 0.0205(14) -0.0019(10) 0.0055(11) -0.0020(10)
C36a 0.0207(13) 0.0189(13) 0.0168(13) 0.0012(10) 0.0046(10) -0.0020(10)
C37a 0.0230(14) 0.0227(14) 0.0204(14) 0.0013(11) 0.0007(11) 0.0006(11)
C38a 0.0200(13) 0.0220(14) 0.0220(14) 0.0040(11) 0.0024(11) 0.0022(11)
C39a 0.0277(15) 0.0271(15) 0.0317(16) -0.0003(12) -0.0047(12) 0.0072(12)
B1a 0.0229(16) 0.0165(15) 0.0237(16) -0.0004(12) 0.0022(12) 0.0053(12)
C1S 0.060(3) 0.063(3) 0.045(3) -0.005(2) 0.007(2) -0.023(2)
C6S 0.048(3) 0.053(3) 0.075(3) 0.002(2) 0.005(2) -0.010(2)
C5S 0.042(2) 0.056(3) 0.065(3) 0.003(2) 0.012(2) -0.004(2)
C4S 0.063(3) 0.055(3) 0.052(3) -0.002(2) 0.010(2) -0.027(2)
C3S 0.097(4) 0.072(4) 0.096(4) -0.040(3) 0.054(4) -0.033(3)
C2S 0.094(4) 0.076(4) 0.079(4) -0.040(3) 0.054(3) -0.042(3)
C1Sa 0.040(3) 0.054(3) 0.033(3) -0.008(3) 0.012(2) -0.011(3)
C2Sa 0.060(4) 0.048(4) 0.037(3) 0.006(3) 0.003(3) -0.006(3)
C3Sa 0.041(3) 0.057(4) 0.050(3) -0.004(3) -0.007(3) -0.014(3)
C4Sa 0.054(4) 0.044(3) 0.057(4) 0.000(3) 0.001(3) -0.013(3)
C5Sa 0.066(5) 0.041(3) 0.054(4) -0.016(3) -0.012(4) 0.022(3)
C6Sa 0.033(3) 0.055(4) 0.050(3) -0.020(3) 0.013(2) 0.001(2)

loop_
_atom_type_symbol
_atom_type_description
_atom_type_scat_dispersion_real
_atom_type_scat_dispersion_imag
_atom_type_scat_source
C C 0.0033 0.0016 'International Tables Vol C Tables 4.2.6.8 and 6.1.1.4'
H H 0.0000 0.0000 'International Tables Vol C Tables 4.2.6.8 and 6.1.1.4'
B B 0.0013 0.0007 'International Tables Vol C Tables 4.2.6.8 and 6.1.1.4'
N N 0.0061 0.0033 'International Tables Vol C Tables 4.2.6.8 and 6.1.1.4'
O O 0.0106 0.0060 'International Tables Vol C Tables 4.2.6.8 and 6.1.1.4'
S S 0.1246 0.1234 'International Tables Vol C Tables 4.2.6.8 and 6.1.1.4'
Zn Zn 0.2839 1.4301 'International Tables Vol C Tables 4.2.6.8 and 6.1.1.4'

loop_
_geom_angle_atom_site_label_1
_geom_angle_atom_site_label_2
_geom_angle_atom_site_label_3
_geom_angle
_geom_angle_site_symmetry_1
_geom_angle_site_symmetry_3
_geom_angle_publ_flag
O4 Zn1 O3 73.82(8) . . ?
O4 Zn1 N3 134.22(10) . . ?
O4 Zn1 N5 124.70(9) . . ?
O4 Zn1 N7 107.58(10) . . ?
N3 Zn1 O3 90.24(8) . . ?
N3 Zn1 N7 88.12(10) . . ?
N5 Zn1 O3 87.37(9) . . ?
N5 Zn1 N3 96.18(11) . . ?
N5 Zn1 N7 92.49(11) . . ?
N7 Zn1 O3 178.33(9) . . ?
O1 S1 N1 110.70(17) . . ?
O1 S1 C6 107.16(19) . . ?
O2 S1 O1 119.82(15) . . ?
O2 S1 N1 107.27(16) . . ?
O2 S1 C6 106.61(19) . . ?
N1 S1 C6 104.1(2) . . ?
N2 O3 Zn1 111.06(14) . . ?
C9 O3 Zn1 137.64(18) . . ?
C9 O3 N2 108.8(2) . . ?
C8 O4 Zn1 120.67(19) . . ?
S1 N1 H024 118.3 . . ?
C5 N1 S1 123.5(3) . . ?
C5 N1 H024 118.3 . . ?
C8 N2 O3 108.8(2) . . ?
N4 N3 Zn1 112.47(18) . . ?
C16 N3 Zn1 140.7(2) . . ?
C16 N3 N4 106.7(3) . . ?
N3 N4 B1 120.9(3) . . ?
C18 N4 N3 109.4(3) . . ?
C18 N4 B1 129.6(3) . . ?
N6 N5 Zn1 114.65(19) . . ?
C26 N5 Zn1 137.0(2) . . ?
C26 N5 N6 106.5(3) . . ?
N5 N6 B1 118.1(3) . . ?
C28 N6 N5 109.9(3) . . ?
C28 N6 B1 132.0(3) . . ?
N8 N7 Zn1 109.0(2) . . ?
C36 N7 Zn1 142.9(3) . . ?
C36 N7 N8 106.6(3) . . ?
N7 N8 B1 121.8(3) . . ?
C38 N8 N7 109.8(3) . . ?
C38 N8 B1 128.3(4) . . ?
C2 C1 H02K 119.4 . . ?
C2 C1 C7 121.1(4) . . ?
C7 C1 H02K 119.4 . . ?
C1 C2 H02R 119.8 . . ?
C3 C2 C1 120.5(4) . . ?
C3 C2 H02R 119.8 . . ?
C2 C3 H02S 120.1 . . ?
C2 C3 C4 119.9(4) . . ?
C4 C3 H02S 120.1 . . ?
C3 C4 H02W 119.8 . . ?
C3 C4 C5 120.5(4) . . ?
C5 C4 H02W 119.8 . . ?
C4 C5 N1 119.4(3) . . ?
C4 C5 C7 120.2(3) . . ?
C7 C5 N1 120.1(3) . . ?
S1 C6 H03A 109.5 . . ?
S1 C6 H03B 109.5 . . ?
S1 C6 H03C 109.5 . . ?
H03A C6 H03B 109.5 . . ?
H03A C6 H03C 109.5 . . ?
H03B C6 H03C 109.5 . . ?
C1 C7 C5 117.8(3) . . ?
C1 C7 C8 117.0(3) . . ?
C5 C7 C8 125.1(3) . . ?
O4 C8 C7 117.2(3) . . ?
N2 C8 O4 125.7(3) . . ?
N2 C8 C7 117.1(3) . . ?
O3 C9 H02E 109.5 . . ?
O3 C9 H02G 109.5 . . ?
O3 C9 H02H 109.5 . . ?
H02E C9 H02G 109.5 . . ?
H02E C9 H02H 109.5 . . ?
H02G C9 H02H 109.5 . . ?
C11 C10 H02I 119.7 . . ?
C11 C10 C15 120.6(3) . . ?
C15 C10 H02I 119.7 . . ?
C10 C11 H02J 119.8 . . ?
C12 C11 C10 120.3(4) . . ?
C12 C11 H02J 119.8 . . ?
C11 C12 H02M 120.3 . . ?
C11 C12 C13 119.5(4) . . ?
C13 C12 H02M 120.3 . . ?
C12 C13 H02L 119.8 . . ?
C14 C13 C12 120.4(3) . . ?
C14 C13 H02L 119.8 . . ?
C13 C14 H029 119.6 . . ?
C13 C14 C15 120.7(3) . . ?
C15 C14 H029 119.6 . . ?
C10 C15 C14 118.4(3) . . ?
C10 C15 C16 122.3(3) . . ?
C14 C15 C16 119.4(3) . . ?
N3 C16 C15 122.7(3) . . ?
N3 C16 C17 109.5(3) . . ?
C17 C16 C15 127.7(3) . . ?
C16 C17 H027 127.0 . . ?
C18 C17 C16 106.0(3) . . ?
C18 C17 H027 127.0 . . ?
N4 C18 C17 108.4(3) . . ?
N4 C18 C19 122.0(3) . . ?
C17 C18 C19 129.6(3) . . ?
C18 C19 H02T 109.5 . . ?
C18 C19 H02U 109.5 . . ?
C18 C19 H02V 109.5 . . ?
H02T C19 H02U 109.5 . . ?
H02T C19 H02V 109.5 . . ?
H02U C19 H02V 109.5 . . ?
C21 C20 H01Y 119.9 . . ?
C21 C20 C25 120.3(3) . . ?
C25 C20 H01Y 119.9 . . ?
C20 C21 H1 119.9 . . ?
C22 C21 C20 120.3(3) . . ?
C22 C21 H1 119.9 . . ?
C21 C22 H026 120.1 . . ?
C23 C22 C21 119.9(3) . . ?
C23 C22 H026 120.1 . . ?
C22 C23 H028 119.9 . . ?
C22 C23 C24 120.1(3) . . ?
C24 C23 H028 119.9 . . ?
C23 C24 H01 119.8 . . ?
C23 C24 C25 120.5(3) . . ?
C25 C24 H01 119.8 . . ?
C20 C25 C24 119.0(3) . . ?
C20 C25 C26 120.6(3) . . ?
C24 C25 C26 120.3(3) . . ?
N5 C26 C25 121.0(3) . . ?
N5 C26 C27 109.8(3) . . ?
C27 C26 C25 129.1(3) . . ?
C26 C27 H2 126.8 . . ?
C28 C27 C26 106.4(3) . . ?
C28 C27 H2 126.8 . . ?
N6 C28 C27 107.4(3) . . ?
N6 C28 C29 123.5(3) . . ?
C27 C28 C29 129.1(4) . . ?
C28 C29 H 109.5 . . ?
C28 C29 H02Y 109.5 . . ?
C28 C29 HA 109.5 . . ?
H C29 HA 109.5 . . ?
H02Y C29 H 109.5 . . ?
H02Y C29 HA 109.5 . . ?
C31 C30 H02O 119.7 . . ?
C31 C30 C35 120.6(4) . . ?
C35 C30 H02O 119.7 . . ?
C30 C31 H02Z 119.8 . . ?
C30 C31 C32 120.3(4) . . ?
C32 C31 H02Z 119.8 . . ?
C31 C32 H02X 120.2 . . ?
C33 C32 C31 119.5(4) . . ?
C33 C32 H02X 120.2 . . ?
C32 C33 H02Q 119.9 . . ?
C34 C33 C32 120.1(4) . . ?
C34 C33 H02Q 119.9 . . ?
C33 C34 H02N 119.3 . . ?
C33 C34 C35 121.5(4) . . ?
C35 C34 H02N 119.3 . . ?
C30 C35 C36 123.3(3) . . ?
C34 C35 C30 117.9(4) . . ?
C34 C35 C36 118.8(3) . . ?
N7 C36 C35 124.6(3) . . ?
N7 C36 C37 108.9(4) . . ?
C37 C36 C35 126.4(3) . . ?
C36 C37 H02P 126.6 . . ?
C38 C37 C36 106.9(3) . . ?
C38 C37 H02P 126.6 . . ?
N8 C38 C37 107.8(4) . . ?
N8 C38 C39 122.4(4) . . ?
C37 C38 C39 129.8(3) . . ?
C38 C39 H02 109.5 . . ?
C38 C39 HB 109.5 . . ?
C38 C39 HC 109.5 . . ?
H02 C39 HB 109.5 . . ?
H02 C39 HC 109.5 . . ?
HB C39 HC 109.5 . . ?
N4 B1 N6 110.3(3) . . ?
N4 B1 H032 109.6 . . ?
N6 B1 H032 109.6 . . ?
N8 B1 N4 108.8(3) . . ?
N8 B1 N6 108.9(3) . . ?
N8 B1 H032 109.6 . . ?
O3a Zn1a O4a 74.11(7) . . ?
O3a Zn1a N3a 135.73(8) . . ?
O3a Zn1a N5a 98.96(8) . . ?
O3a Zn1a N7a 128.24(8) . . ?
N3a Zn1a O4a 93.65(7) . . ?
N3a Zn1a N5a 89.53(8) . . ?
N3a Zn1a N7a 94.25(8) . . ?
N5a Zn1a O4a 172.57(7) . . ?
N7a Zn1a O4a 93.72(7) . . ?
N7a Zn1a N5a 92.75(8) . . ?
O1a S003 O2a 118.61(13) . . ?
O1a S003 N1a 110.08(13) . . ?
O1a S003 C6a 107.51(16) . . ?
O2a S003 N1a 104.87(12) . . ?
O2a S003 C6a 108.76(15) . . ?
N1a S003 C6a 106.38(17) . . ?
C8a O3a Zn1a 120.53(16) . . ?
N2a O4a Zn1a 110.87(13) . . ?
C9a O4a Zn1a 139.86(16) . . ?
C9a O4a N2a 109.11(18) . . ?
S003 N1a H00M 115.7 . . ?
C5a N1a S003 128.63(19) . . ?
C5a N1a H00M 115.7 . . ?
C8a N2a O4a 108.94(19) . . ?
N4a N3a Zn1a 112.89(15) . . ?
C16a N3a Zn1a 140.20(18) . . ?
C16a N3a N4a 106.8(2) . . ?
N3a N4a B1a 121.1(2) . . ?
C18a N4a N3a 109.1(2) . . ?
C18a N4a B1a 129.5(2) . . ?
N6a N5a Zn1a 111.41(15) . . ?
C26a N5a Zn1a 136.76(18) . . ?
C26a N5a N6a 106.8(2) . . ?
N5a N6a B1a 119.7(2) . . ?
C28a N6a N5a 109.9(2) . . ?
C28a N6a B1a 130.0(2) . . ?
N8a N7a Zn1a 113.31(15) . . ?
C36a N7a Zn1a 139.40(17) . . ?
C36a N7a N8a 107.0(2) . . ?
N7a N8a B1a 120.0(2) . . ?
C38a N8a N7a 109.4(2) . . ?
C38a N8a B1a 130.6(2) . . ?
C2a C1a H018 119.0 . . ?
C2a C1a C7a 122.0(3) . . ?
C7a C1a H018 119.0 . . ?
C1a C2a H01X 120.5 . . ?
C1a C2a C3a 119.1(3) . . ?
C3a C2a H01X 120.5 . . ?
C2a C3a H01V 119.7 . . ?
C4a C3a C2a 120.5(3) . . ?
C4a C3a H01V 119.7 . . ?
C3a C4a H01L 119.6 . . ?
C3a C4a C5a 120.8(3) . . ?
C5a C4a H01L 119.6 . . ?
N1a C5a C7a 118.3(2) . . ?
C4a C5a N1a 122.5(2) . . ?
C4a C5a C7a 119.2(3) . . ?
S003 C6a H02B 109.5 . . ?
S003 C6a H02C 109.5 . . ?
S003 C6a H02D 109.5 . . ?
H02B C6a H02C 109.5 . . ?
H02B C6a H02D 109.5 . . ?
H02C C6a H02D 109.5 . . ?
C1a C7a C5a 118.4(2) . . ?
C1a C7a C8a 117.0(2) . . ?
C5a C7a C8a 124.6(2) . . ?
O3a C8a C7a 116.2(2) . . ?
N2a C8a O3a 125.5(2) . . ?
N2a C8a C7a 118.3(2) . . ?
O4a C9a H01R 109.5 . . ?
O4a C9a H01S 109.5 . . ?
O4a C9a H01T 109.5 . . ?
H01R C9a H01S 109.5 . . ?
H01R C9a H01T 109.5 . . ?
H01S C9a H01T 109.5 . . ?
C11a C10a H01H 119.8 . . ?
C11a C10a C15a 120.3(3) . . ?
C15a C10a H01H 119.8 . . ?
C10a C11a H01P 119.9 . . ?
C12a C11a C10a 120.1(3) . . ?
C12a C11a H01P 119.9 . . ?
C11a C12a H01Z 120.0 . . ?
C11a C12a C13a 119.9(3) . . ?
C13a C12a H01Z 120.0 . . ?
C12a C13a H01W 119.8 . . ?
C12a C13a C14a 120.5(3) . . ?
C14a C13a H01W 119.8 . . ?
C13a C14a H01M 120.0 . . ?
C13a C14a C15a 120.0(3) . . ?
C15a C14a H01M 120.0 . . ?
C10a C15a C16a 121.9(2) . . ?
C14a C15a C10a 119.2(3) . . ?
C14a C15a C16a 118.9(2) . . ?
N3a C16a C15a 121.8(2) . . ?
N3a C16a C17a 109.6(2) . . ?
C17a C16a C15a 128.6(2) . . ?
C16a C17a H013 126.8 . . ?
C18a C17a C16a 106.4(2) . . ?
C18a C17a H013 126.8 . . ?
N4a C18a C17a 108.1(2) . . ?
N4a C18a C19a 123.1(2) . . ?
C17a C18a C19a 128.8(2) . . ?
C18a C19a H01A 109.5 . . ?
C18a C19a H01B 109.5 . . ?
C18a C19a H01C 109.5 . . ?
H01A C19a H01B 109.5 . . ?
H01A C19a H01C 109.5 . . ?
H01B C19a H01C 109.5 . . ?
C21a C20a H01U 119.8 . . ?
C21a C20a C25a 120.3(3) . . ?
C25a C20a H01U 119.8 . . ?
C20a C21a H025 119.8 . . ?
C22a C21a C20a 120.5(3) . . ?
C22a C21a H025 119.8 . . ?
C21a C22a H02F 120.0 . . ?
C23a C22a C21a 120.0(3) . . ?
C23a C22a H02F 120.0 . . ?
C22a C23a H022 120.0 . . ?
C22a C23a C24a 120.0(3) . . ?
C24a C23a H022 120.0 . . ?
C23a C24a H01Q 119.7 . . ?
C23a C24a C25a 120.6(3) . . ?
C25a C24a H01Q 119.7 . . ?
C20a C25a C24a 118.6(3) . . ?
C20a C25a C26a 120.7(2) . . ?
C24a C25a C26a 120.6(2) . . ?
N5a C26a C25a 122.7(2) . . ?
N5a C26a C27a 109.3(2) . . ?
C27a C26a C25a 127.8(2) . . ?
C26a C27a H015 126.8 . . ?
C28a C27a C26a 106.3(2) . . ?
C28a C27a H015 126.8 . . ?
N6a C28a C27a 107.6(2) . . ?
N6a C28a C29a 122.7(2) . . ?
C27a C28a C29a 129.7(2) . . ?
C28a C29a H01I 109.5 . . ?
C28a C29a H01J 109.5 . . ?
C28a C29a H01K 109.5 . . ?
H01I C29a H01J 109.5 . . ?
H01I C29a H01K 109.5 . . ?
H01J C29a H01K 109.5 . . ?
C31a C30a H019 119.8 . . ?
C31a C30a C35a 120.4(3) . . ?
C35a C30a H019 119.8 . . ?
C30a C31a H01N 119.7 . . ?
C32a C31a C30a 120.5(3) . . ?
C32a C31a H01N 119.7 . . ?
C31a C32a H01O 120.3 . . ?
C33a C32a C31a 119.4(3) . . ?
C33a C32a H01O 120.3 . . ?
C32a C33a H01G 119.8 . . ?
C32a C33a C34a 120.4(3) . . ?
C34a C33a H01G 119.8 . . ?
C33a C34a H00Y 119.8 . . ?
C33a C34a C35a 120.5(3) . . ?
C35a C34a H00Y 119.8 . . ?
C30a C35a C34a 118.7(2) . . ?
C30a C35a C36a 121.1(2) . . ?
C34a C35a C36a 120.2(2) . . ?
N7a C36a C35a 121.9(2) . . ?
N7a C36a C37a 109.4(2) . . ?
C37a C36a C35a 128.8(2) . . ?
C36a C37a H010 126.9 . . ?
C38a C37a C36a 106.2(2) . . ?
C38a C37a H010 126.9 . . ?
N8a C38a C37a 108.0(2) . . ?
N8a C38a C39a 122.7(2) . . ?
C37a C38a C39a 129.3(2) . . ?
C38a C39a H01D 109.5 . . ?
C38a C39a H01E 109.5 . . ?
C38a C39a H01F 109.5 . . ?
H01D C39a H01E 109.5 . . ?
H01D C39a H01F 109.5 . . ?
H01E C39a H01F 109.5 . . ?
N4a B1a N8a 109.7(2) . . ?
N4a B1a H02A 109.8 . . ?
N6a B1a N4a 109.8(2) . . ?
N6a B1a N8a 108.0(2) . . ?
N6a B1a H02A 109.8 . . ?
N8a B1a H02A 109.8 . . ?
C6S C1S H3 120.0 . . ?
C6S C1S C2S 120.0 . . ?
C2S C1S H3 120.0 . . ?
C1S C6S H033 120.0 . . ?
C5S C6S C1S 120.0 . . ?
C5S C6S H033 120.0 . . ?
C6S C5S H030 120.0 . . ?
C6S C5S C4S 120.0 . . ?
C4S C5S H030 120.0 . . ?
C5S C4S H031 120.0 . . ?
C5S C4S C3S 120.0 . . ?
C3S C4S H031 120.0 . . ?
C4S C3S H03D 120.0 . . ?
C2S C3S C4S 120.0 . . ?
C2S C3S H03D 120.0 . . ?
C1S C2S H035 120.0 . . ?
C3S C2S C1S 120.0 . . ?
C3S C2S H035 120.0 . . ?
C2Sa C1Sa H03E 119.7 . . ?
C6Sa C1Sa H03E 119.7 . . ?
C6Sa C1Sa C2Sa 120.7(6) . . ?
C1Sa C2Sa H038 120.0 . . ?
C1Sa C2Sa C3Sa 120.0(6) . . ?
C3Sa C2Sa H038 120.0 . . ?
C2Sa C3Sa H036 120.8 . . ?
C4Sa C3Sa C2Sa 118.5(6) . . ?
C4Sa C3Sa H036 120.8 . . ?
C3Sa C4Sa H03F 120.4 . . ?
C5Sa C4Sa C3Sa 119.2(6) . . ?
C5Sa C4Sa H03F 120.4 . . ?
C4Sa C5Sa H037 119.7 . . ?
C6Sa C5Sa C4Sa 120.7(6) . . ?
C6Sa C5Sa H037 119.7 . . ?
C1Sa C6Sa C5Sa 120.9(5) . . ?
C1Sa C6Sa H039 119.6 . . ?
C5Sa C6Sa H039 119.6 . . ?
C7Sa C8Sa C9Sa 115.0(12) . . ?
C10Sa C9Sa C8Sa 111.6(12) . . ?
C9Sa C10Sa C11Sa 110.7(12) . . ?

loop_
_geom_bond_atom_site_label_1
_geom_bond_atom_site_label_2
_geom_bond_distance
_geom_bond_site_symmetry_2
_geom_bond_publ_flag
Zn1 O3 2.2798(19) . ?
Zn1 O4 1.918(2) . ?
Zn1 N3 2.041(2) . ?
Zn1 N5 2.025(3) . ?
Zn1 N7 2.134(3) . ?
S1 O1 1.424(2) . ?
S1 O2 1.421(2) . ?
S1 N1 1.603(4) . ?
S1 C6 1.787(4) . ?
O3 N2 1.433(3) . ?
O3 C9 1.421(3) . ?
O4 C8 1.305(3) . ?
N1 H024 0.8800 . ?
N1 C5 1.431(4) . ?
N2 C8 1.298(4) . ?
N3 N4 1.377(4) . ?
N3 C16 1.340(4) . ?
N4 C18 1.350(4) . ?
N4 B1 1.549(4) . ?
N5 N6 1.375(3) . ?
N5 C26 1.344(4) . ?
N6 C28 1.355(4) . ?
N6 B1 1.549(5) . ?
N7 N8 1.381(4) . ?
N7 C36 1.356(4) . ?
N8 C38 1.361(4) . ?
N8 B1 1.541(5) . ?
C1 H02K 0.9500 . ?
C1 C2 1.380(5) . ?
C2 H02R 0.9500 . ?
C2 C3 1.374(6) . ?
C3 H02S 0.9500 . ?
C3 C4 1.374(6) . ?
C4 H02W 0.9500 . ?
C5 C4 1.394(5) . ?
C6 H03A 0.9800 . ?
C6 H03B 0.9800 . ?
C6 H03C 0.9800 . ?
C7 C1 1.396(4) . ?
C7 C5 1.405(5) . ?
C8 C7 1.492(4) . ?
C9 H02E 0.9800 . ?
C9 H02G 0.9800 . ?
C9 H02H 0.9800 . ?
C10 H02I 0.9500 . ?
C10 C11 1.384(5) . ?
C11 H02J 0.9500 . ?
C11 C12 1.376(5) . ?
C12 H02M 0.9500 . ?
C13 C12 1.378(5) . ?
C13 H02L 0.9500 . ?
C14 C13 1.375(5) . ?
C14 H029 0.9500 . ?
C15 C10 1.386(5) . ?
C15 C14 1.394(4) . ?
C15 C16 1.474(5) . ?
C16 C17 1.400(5) . ?
C17 H027 0.9500 . ?
C17 C18 1.367(5) . ?
C18 C19 1.502(5) . ?
C19 H02T 0.9800 . ?
C19 H02U 0.9800 . ?
C19 H02V 0.9800 . ?
C20 H01Y 0.9500 . ?
C20 C21 1.385(4) . ?
C21 H1 0.9500 . ?
C21 C22 1.383(4) . ?
C22 H026 0.9500 . ?
C22 C23 1.381(4) . ?
C23 H028 0.9500 . ?
C24 C23 1.382(4) . ?
C24 H01 0.9500 . ?
C25 C20 1.390(4) . ?
C25 C24 1.394(4) . ?
C25 C26 1.474(4) . ?
C26 C27 1.390(5) . ?
C27 H2 0.9500 . ?
C28 C27 1.382(4) . ?
C28 C29 1.496(5) . ?
C29 H 0.9800 . ?
C29 H02Y 0.9800 . ?
C29 HA 0.9800 . ?
C30 H02O 0.9500 . ?
C30 C31 1.379(6) . ?
C31 H02Z 0.9500 . ?
C32 C31 1.390(5) . ?
C32 H02X 0.9500 . ?
C33 C32 1.382(6) . ?
C33 H02Q 0.9500 . ?
C34 C33 1.373(6) . ?
C34 H02N 0.9500 . ?
C35 C30 1.400(5) . ?
C35 C34 1.395(5) . ?
C36 C35 1.457(5) . ?
C36 C37 1.405(5) . ?
C37 H02P 0.9500 . ?
C38 C37 1.370(6) . ?
C38 C39 1.495(6) . ?
C39 H02 0.9800 . ?
C39 HB 0.9800 . ?
C39 HC 0.9800 . ?
B1 H032 1.0000 . ?
Zn1a O3a 1.9111(17) . ?
Zn1a O4a 2.2717(18) . ?
Zn1a N3a 2.017(2) . ?
Zn1a N5a 2.121(2) . ?
Zn1a N7a 2.046(2) . ?
S003 O1a 1.427(2) . ?
S003 O2a 1.429(2) . ?
S003 N1a 1.612(2) . ?
S003 C6a 1.754(3) . ?
O3a C8a 1.302(3) . ?
O4a N2a 1.429(3) . ?
O4a C9a 1.422(3) . ?
N1a H00M 0.8800 . ?
N1a C5a 1.407(4) . ?
N2a C8a 1.301(3) . ?
N3a C16a 1.346(3) . ?
N4a N3a 1.380(3) . ?
N4a C18a 1.360(3) . ?
N4a B1a 1.549(4) . ?
N5a C26a 1.342(3) . ?
N6a N5a 1.376(3) . ?
N6a C28a 1.354(3) . ?
N6a B1a 1.543(4) . ?
N7a N8a 1.374(3) . ?
N7a C36a 1.347(3) . ?
N8a C38a 1.355(3) . ?
N8a B1a 1.553(4) . ?
C1a H018 0.9500 . ?
C1a C2a 1.382(4) . ?
C2a H01X 0.9500 . ?
C3a C2a 1.383(4) . ?
C3a H01V 0.9500 . ?
C4a C3a 1.378(4) . ?
C4a H01L 0.9500 . ?
C5a C4a 1.393(4) . ?
C6a H02B 0.9800 . ?
C6a H02C 0.9800 . ?
C6a H02D 0.9800 . ?
C7a C1a 1.387(4) . ?
C7a C5a 1.416(4) . ?
C7a C8a 1.490(3) . ?
C9a H01R 0.9800 . ?
C9a H01S 0.9800 . ?
C9a H01T 0.9800 . ?
C10a H01H 0.9500 . ?
C10a C11a 1.388(4) . ?
C11a H01P 0.9500 . ?
C11a C12a 1.379(4) . ?
C12a H01Z 0.9500 . ?
C13a C12a 1.383(4) . ?
C13a H01W 0.9500 . ?
C14a C13a 1.386(4) . ?
C14a H01M 0.9500 . ?
C15a C10a 1.393(4) . ?
C15a C14a 1.393(4) . ?
C15a C16a 1.474(4) . ?
C16a C17a 1.392(4) . ?
C17a H013 0.9500 . ?
C18a C17a 1.373(4) . ?
C18a C19a 1.493(4) . ?
C19a H01A 0.9800 . ?
C19a H01B 0.9800 . ?
C19a H01C 0.9800 . ?
C20a H01U 0.9500 . ?
C20a C21a 1.382(4) . ?
C21a H025 0.9500 . ?
C21a C22a 1.381(5) . ?
C22a H02F 0.9500 . ?
C23a C22a 1.380(5) . ?
C23a H022 0.9500 . ?
C24a C23a 1.384(4) . ?
C24a H01Q 0.9500 . ?
C25a C20a 1.394(4) . ?
C25a C24a 1.399(4) . ?
C26a C25a 1.469(4) . ?
C26a C27a 1.402(4) . ?
C27a H015 0.9500 . ?
C28a C27a 1.377(4) . ?
C28a C29a 1.494(4) . ?
C29a H01I 0.9800 . ?
C29a H01J 0.9800 . ?
C29a H01K 0.9800 . ?
C30a H019 0.9500 . ?
C30a C31a 1.386(4) . ?
C31a H01N 0.9500 . ?
C31a C32a 1.382(4) . ?
C32a H01O 0.9500 . ?
C33a C32a 1.381(4) . ?
C33a H01G 0.9500 . ?
C34a C33a 1.386(4) . ?
C34a H00Y 0.9500 . ?
C35a C30a 1.388(4) . ?
C35a C34a 1.395(4) . ?
C35a C36a 1.471(3) . ?
C36a C37a 1.395(4) . ?
C37a H010 0.9500 . ?
C38a C37a 1.380(4) . ?
C38a C39a 1.492(4) . ?
C39a H01D 0.9800 . ?
C39a H01E 0.9800 . ?
C39a H01F 0.9800 . ?
B1a H02A 1.0000 . ?
C1S H3 0.9500 . ?
C1S C6S 1.3900 . ?
C1S C2S 1.3900 . ?
C6S H033 0.9500 . ?
C6S C5S 1.3900 . ?
C5S H030 0.9500 . ?
C5S C4S 1.3900 . ?
C4S H031 0.9500 . ?
C4S C3S 1.3900 . ?
C3S H03D 0.9500 . ?
C3S C2S 1.3900 . ?
C2S H035 0.9500 . ?
C1Sa H03E 0.9500 . ?
C2Sa C1Sa 1.372(9) . ?
C2Sa H038 0.9500 . ?
C3Sa C2Sa 1.411(9) . ?
C3Sa H036 0.9500 . ?
C3Sa C4Sa 1.398(8) . ?
C4Sa H03F 0.9500 . ?
C5Sa C4Sa 1.384(9) . ?
C5Sa H037 0.9500 . ?
C5Sa C6Sa 1.367(9) . ?
C6Sa C1Sa 1.345(8) . ?
C6Sa H039 0.9500 . ?
C7S C8S 1.56(5) . ?
C7Sa C8Sa 1.51(2) . ?
C9Sa C8Sa 1.539(19) . ?
C9Sa C10Sa 1.538(19) . ?
C11Sa C10Sa 1.56(2) . ?

loop_
_geom_torsion_atom_site_label_1
_geom_torsion_atom_site_label_2
_geom_torsion_atom_site_label_3
_geom_torsion_atom_site_label_4
_geom_torsion
_geom_torsion_site_symmetry_1
_geom_torsion_site_symmetry_2
_geom_torsion_site_symmetry_3
_geom_torsion_site_symmetry_4
_geom_torsion_publ_flag
Zn1 O3 N2 C8 -1.4(3) . . . . ?
Zn1 O4 C8 N2 0.7(4) . . . . ?
Zn1 O4 C8 C7 -177.98(18) . . . . ?
Zn1 N3 N4 C18 -175.8(2) . . . . ?
Zn1 N3 N4 B1 0.5(4) . . . . ?
Zn1 N3 C16 C15 -8.2(5) . . . . ?
Zn1 N3 C16 C17 174.3(3) . . . . ?
Zn1 N5 N6 C28 -167.99(19) . . . . ?
Zn1 N5 N6 B1 11.7(3) . . . . ?
Zn1 N5 C26 C25 -19.6(4) . . . . ?
Zn1 N5 C26 C27 163.5(2) . . . . ?
Zn1 N7 N8 C38 -167.94(19) . . . . ?
Zn1 N7 N8 B1 15.2(3) . . . . ?
Zn1 N7 C36 C35 -20.2(5) . . . . ?
Zn1 N7 C36 C37 161.8(3) . . . . ?
S1 N1 C5 C4 -52.5(5) . . . . ?
S1 N1 C5 C7 133.5(3) . . . . ?
O1 S1 N1 C5 58.1(3) . . . . ?
O2 S1 N1 C5 -169.5(3) . . . . ?
O3 N2 C8 O4 0.6(4) . . . . ?
O3 N2 C8 C7 179.4(2) . . . . ?
O4 C8 C7 C1 -5.4(4) . . . . ?
O4 C8 C7 C5 172.4(3) . . . . ?
N1 C5 C4 C3 -176.1(4) . . . . ?
N2 C8 C7 C1 175.7(3) . . . . ?
N2 C8 C7 C5 -6.5(4) . . . . ?
N3 N4 C18 C17 -0.5(4) . . . . ?
N3 N4 C18 C19 -179.5(3) . . . . ?
N3 N4 B1 N6 58.6(5) . . . . ?
N3 N4 B1 N8 -60.8(4) . . . . ?
N3 C16 C17 C18 -0.2(4) . . . . ?
N4 N3 C16 C15 177.4(3) . . . . ?
N4 N3 C16 C17 -0.1(4) . . . . ?
N5 N6 C28 C27 0.5(3) . . . . ?
N5 N6 C28 C29 -178.8(3) . . . . ?
N5 N6 B1 N4 -66.1(4) . . . . ?
N5 N6 B1 N8 53.2(4) . . . . ?
N5 C26 C27 C28 -0.1(3) . . . . ?
N6 N5 C26 C25 177.2(2) . . . . ?
N6 N5 C26 C27 0.3(3) . . . . ?
N6 C28 C27 C26 -0.2(3) . . . . ?
N7 N8 C38 C37 -0.9(4) . . . . ?
N7 N8 C38 C39 178.2(3) . . . . ?
N7 N8 B1 N4 49.0(4) . . . . ?
N7 N8 B1 N6 -71.2(4) . . . . ?
N7 C36 C35 C30 -20.8(5) . . . . ?
N7 C36 C35 C34 161.0(3) . . . . ?
N7 C36 C37 C38 1.2(4) . . . . ?
N8 N7 C36 C35 176.4(3) . . . . ?
N8 N7 C36 C37 -1.7(3) . . . . ?
N8 C38 C37 C36 -0.2(4) . . . . ?
C1 C2 C3 C4 -0.3(6) . . . . ?
C1 C7 C5 N1 174.9(3) . . . . ?
C1 C7 C5 C4 0.9(5) . . . . ?
C2 C3 C4 C5 1.7(6) . . . . ?
C5 C7 C1 C2 0.5(5) . . . . ?
C6 S1 N1 C5 -56.8(3) . . . . ?
C7 C1 C2 C3 -0.8(5) . . . . ?
C7 C5 C4 C3 -2.1(6) . . . . ?
C8 C7 C1 C2 178.4(3) . . . . ?
C8 C7 C5 N1 -2.9(5) . . . . ?
C8 C7 C5 C4 -176.8(3) . . . . ?
C9 O3 N2 C8 -166.7(2) . . . . ?
C10 C11 C12 C13 2.0(6) . . . . ?
C10 C15 C14 C13 -0.1(5) . . . . ?
C10 C15 C16 N3 26.5(5) . . . . ?
C10 C15 C16 C17 -156.5(3) . . . . ?
C14 C13 C12 C11 -0.4(6) . . . . ?
C14 C15 C10 C11 1.7(5) . . . . ?
C14 C15 C16 N3 -152.8(3) . . . . ?
C14 C15 C16 C17 24.1(5) . . . . ?
C15 C10 C11 C12 -2.7(5) . . . . ?
C15 C14 C13 C12 -0.5(5) . . . . ?
C15 C16 C17 C18 -177.5(3) . . . . ?
C16 N3 N4 C18 0.4(4) . . . . ?
C16 N3 N4 B1 176.7(3) . . . . ?
C16 C15 C10 C11 -177.6(3) . . . . ?
C16 C15 C14 C13 179.3(3) . . . . ?
C16 C17 C18 N4 0.4(4) . . . . ?
C16 C17 C18 C19 179.3(4) . . . . ?
C18 N4 B1 N6 -125.9(4) . . . . ?
C18 N4 B1 N8 114.7(4) . . . . ?
C20 C21 C22 C23 -1.4(5) . . . . ?
C20 C25 C24 C23 -0.8(4) . . . . ?
C20 C25 C26 N5 -43.6(4) . . . . ?
C20 C25 C26 C27 132.6(3) . . . . ?
C21 C22 C23 C24 1.7(5) . . . . ?
C24 C25 C20 C21 1.1(4) . . . . ?
C24 C25 C26 N5 140.5(3) . . . . ?
C24 C25 C26 C27 -43.4(4) . . . . ?
C25 C20 C21 C22 0.0(5) . . . . ?
C25 C24 C23 C22 -0.5(5) . . . . ?
C25 C26 C27 C28 -176.6(3) . . . . ?
C26 N5 N6 C28 -0.5(3) . . . . ?
C26 N5 N6 B1 179.2(2) . . . . ?
C26 C25 C20 C21 -174.9(3) . . . . ?
C26 C25 C24 C23 175.2(3) . . . . ?
C28 N6 B1 N4 113.5(4) . . . . ?
C28 N6 B1 N8 -127.2(4) . . . . ?
C29 C28 C27 C26 179.0(3) . . . . ?
C30 C35 C34 C33 -0.3(5) . . . . ?
C33 C32 C31 C30 -0.5(6) . . . . ?
C34 C33 C32 C31 0.9(6) . . . . ?
C34 C35 C30 C31 0.7(5) . . . . ?
C35 C30 C31 C32 -0.3(5) . . . . ?
C35 C34 C33 C32 -0.5(5) . . . . ?
C35 C36 C37 C38 -176.8(3) . . . . ?
C36 N7 N8 C38 1.6(3) . . . . ?
C36 N7 N8 B1 -175.3(3) . . . . ?
C36 C35 C30 C31 -177.5(3) . . . . ?
C36 C35 C34 C33 177.9(3) . . . . ?
C37 C36 C35 C30 156.9(3) . . . . ?
C37 C36 C35 C34 -21.3(5) . . . . ?
C38 N8 B1 N4 -127.2(3) . . . . ?
C38 N8 B1 N6 112.5(3) . . . . ?
C39 C38 C37 C36 -179.1(3) . . . . ?
B1 N4 C18 C17 -176.4(4) . . . . ?
B1 N4 C18 C19 4.6(6) . . . . ?
B1 N6 C28 C27 -179.2(3) . . . . ?
B1 N6 C28 C29 1.6(5) . . . . ?
B1 N8 C38 C37 175.7(3) . . . . ?
B1 N8 C38 C39 -5.2(5) . . . . ?
Zn1a O3a C8a N2a -3.0(4) . . . . ?
Zn1a O3a C8a C7a 176.14(16) . . . . ?
Zn1a O4a N2a C8a 1.6(2) . . . . ?
Zn1a N3a C16a C15a 1.7(4) . . . . ?
Zn1a N3a C16a C17a -177.1(2) . . . . ?
Zn1a N5a C26a C25a -35.0(4) . . . . ?
Zn1a N5a C26a C27a 149.8(2) . . . . ?
Zn1a N7a N8a C38a -175.40(16) . . . . ?
Zn1a N7a N8a B1a 7.1(3) . . . . ?
Zn1a N7a C36a C35a -6.7(4) . . . . ?
Zn1a N7a C36a C37a 173.4(2) . . . . ?
S003 N1a C5a C4a 17.6(4) . . . . ?
S003 N1a C5a C7a -163.8(2) . . . . ?
O1a S003 N1a C5a -55.1(3) . . . . ?
O2a S003 N1a C5a 176.2(3) . . . . ?
O4a N2a C8a O3a 0.6(4) . . . . ?
O4a N2a C8a C7a -178.6(2) . . . . ?
N1a C5a C4a C3a 178.3(3) . . . . ?
N3a N4a C18a C17a -0.3(3) . . . . ?
N3a N4a C18a C19a -178.8(2) . . . . ?
N3a N4a B1a N6a -63.1(3) . . . . ?
N3a N4a B1a N8a 55.4(3) . . . . ?
N3a C16a C17a C18a 0.5(3) . . . . ?
N4a N3a C16a C15a 178.2(2) . . . . ?
N4a N3a C16a C17a -0.7(3) . . . . ?
N4a C18a C17a C16a -0.1(3) . . . . ?
N5a N6a C28a C27a -0.2(3) . . . . ?
N5a N6a C28a C29a -178.5(2) . . . . ?
N5a N6a B1a N4a 48.2(3) . . . . ?
N5a N6a B1a N8a -71.3(3) . . . . ?
N5a C26a C25a C20a -48.8(4) . . . . ?
N5a C26a C25a C24a 135.2(3) . . . . ?
N5a C26a C27a C28a 1.4(3) . . . . ?
N6a N5a C26a C25a 173.6(2) . . . . ?
N6a N5a C26a C27a -1.5(3) . . . . ?
N6a C28a C27a C26a -0.7(3) . . . . ?
N7a N8a C38a C37a 0.1(3) . . . . ?
N7a N8a C38a C39a 179.7(2) . . . . ?
N7a N8a B1a N4a -62.4(3) . . . . ?
N7a N8a B1a N6a 57.1(3) . . . . ?
N7a C36a C37a C38a -0.1(3) . . . . ?
N8a N7a C36a C35a -179.9(2) . . . . ?
N8a N7a C36a C37a 0.2(3) . . . . ?
N8a C38a C37a C36a 0.0(3) . . . . ?
C1a C7a C5a N1a -176.4(3) . . . . ?
C1a C7a C5a C4a 2.2(4) . . . . ?
C1a C7a C8a O3a 0.6(4) . . . . ?
C1a C7a C8a N2a 179.8(2) . . . . ?
C4a C3a C2a C1a 1.1(5) . . . . ?
C5a C4a C3a C2a -1.4(5) . . . . ?
C5a C7a C1a C2a -2.5(4) . . . . ?
C5a C7a C8a O3a 179.7(2) . . . . ?
C5a C7a C8a N2a -1.1(4) . . . . ?
C6a S003 N1a C5a 61.1(3) . . . . ?
C7a C1a C2a C3a 0.9(5) . . . . ?
C7a C5a C4a C3a -0.3(4) . . . . ?
C8a C7a C1a C2a 176.6(3) . . . . ?
C8a C7a C5a N1a 4.4(4) . . . . ?
C8a C7a C5a C4a -176.9(2) . . . . ?
C9a O4a N2a C8a 177.9(2) . . . . ?
C10a C11a C12a C13a -0.3(4) . . . . ?
C10a C15a C14a C13a -1.4(4) . . . . ?
C10a C15a C16a N3a 33.3(4) . . . . ?
C10a C15a C16a C17a -148.1(3) . . . . ?
C14a C13a C12a C11a 0.9(4) . . . . ?
C14a C15a C10a C11a 2.0(4) . . . . ?
C14a C15a C16a N3a -147.1(3) . . . . ?
C14a C15a C16a C17a 31.5(4) . . . . ?
C15a C10a C11a C12a -1.1(4) . . . . ?
C15a C14a C13a C12a -0.1(4) . . . . ?
C15a C16a C17a C18a -178.2(2) . . . . ?
C16a C15a C10a C11a -178.4(2) . . . . ?
C16a C15a C14a C13a 179.0(2) . . . . ?
C18a N4a N3a Zn1a 178.13(16) . . . . ?
C18a N4a N3a C16a 0.6(3) . . . . ?
C18a N4a B1a N6a 124.7(3) . . . . ?
C18a N4a B1a N8a -116.9(3) . . . . ?
C19a C18a C17a C16a 178.3(3) . . . . ?
C20a C21a C22a C23a 0.5(5) . . . . ?
C20a C25a C24a C23a 1.0(4) . . . . ?
C24a C23a C22a C21a 1.8(5) . . . . ?
C24a C25a C20a C21a 1.2(4) . . . . ?
C25a C20a C21a C22a -2.0(5) . . . . ?
C25a C24a C23a C22a -2.5(4) . . . . ?
C25a C26a C27a C28a -173.4(3) . . . . ?
C26a C25a C20a C21a -174.8(3) . . . . ?
C26a C25a C24a C23a 177.0(3) . . . . ?
C27a C26a C25a C20a 125.4(3) . . . . ?
C27a C26a C25a C24a -50.6(4) . . . . ?
C28a N6a N5a Zn1a -158.24(17) . . . . ?
C28a N6a N5a C26a 1.1(3) . . . . ?
C28a N6a B1a N4a -139.9(3) . . . . ?
C28a N6a B1a N8a 100.6(3) . . . . ?
C29a C28a C27a C26a 177.5(3) . . . . ?
C30a C31a C32a C33a -0.2(5) . . . . ?
C30a C35a C34a C33a 1.1(4) . . . . ?
C30a C35a C36a N7a -28.9(4) . . . . ?
C30a C35a C36a C37a 150.9(3) . . . . ?
C34a C33a C32a C31a -1.1(4) . . . . ?
C34a C35a C30a C31a -2.4(4) . . . . ?
C34a C35a C36a N7a 151.6(3) . . . . ?
C34a C35a C36a C37a -28.5(4) . . . . ?
C35a C30a C31a C32a 2.0(4) . . . . ?
C35a C34a C33a C32a 0.6(4) . . . . ?
C35a C36a C37a C38a -180.0(3) . . . . ?
C36a N7a N8a C38a -0.2(3) . . . . ?
C36a N7a N8a B1a -177.6(2) . . . . ?
C36a C35a C30a C31a 178.1(3) . . . . ?
C36a C35a C34a C33a -179.4(2) . . . . ?
C38a N8a B1a N4a 120.7(3) . . . . ?
C38a N8a B1a N6a -119.7(3) . . . . ?
C39a C38a C37a C36a -179.5(3) . . . . ?
B1a N4a N3a Zn1a 4.5(3) . . . . ?
B1a N4a N3a C16a -173.1(2) . . . . ?
B1a N4a C18a C17a 172.7(2) . . . . ?
B1a N4a C18a C19a -5.9(4) . . . . ?
B1a N6a N5a Zn1a 15.1(3) . . . . ?
B1a N6a N5a C26a 174.5(2) . . . . ?
B1a N6a C28a C27a -172.7(2) . . . . ?
B1a N6a C28a C29a 9.0(4) . . . . ?
B1a N8a C38a C37a 177.2(2) . . . . ?
B1a N8a C38a C39a -3.2(4) . . . . ?
C1S C6S C5S C4S 0.0 . . . . ?
C6S C1S C2S C3S 0.0 . . . . ?
C6S C5S C4S C3S 0.0 . . . . ?
C5S C4S C3S C2S 0.0 . . . . ?
C4S C3S C2S C1S 0.0 . . . . ?
C2S C1S C6S C5S 0.0 . . . . ?
C2Sa C3Sa C4Sa C5Sa 0.0(9) . . . . ?
C3Sa C2Sa C1Sa C6Sa 1.9(8) . . . . ?
C4Sa C3Sa C2Sa C1Sa -1.8(9) . . . . ?
C4Sa C5Sa C6Sa C1Sa -1.7(9) . . . . ?
C5Sa C6Sa C1Sa C2Sa -0.1(8) . . . . ?
C6Sa C5Sa C4Sa C3Sa 1.7(10) . . . . ?
C8Sa C9Sa C10Sa C11Sa 179.1(12) . . . . ?
C10Sa C9Sa C8Sa C7Sa -64.9(17) . . . . ?
